data_2010779
loop_
_publ_author_name
'Capuano, Ben'
'Crosby, Ian T.'
'Gable, Robert W.'
'Lloyd, Edward J.'

_publ_section_title
;
 <i>N</i>-Piperonyl analogue of the atypical antipsychotic clozapine
;
_journal_issue 3
_journal_name_full 'Acta Crystallographica Section C'
_journal_page_first 339
_journal_page_last 340
_journal_paper_doi 10.1107/S0108270199015139
_journal_volume 56
_journal_year 2000
_chemical_formula_sum 'C25 H23 Cl N4 O2'
_chemical_formula_weight 446.92
_chemical_name_common BC-166
_chemical_name_systematic
;
 11-[4-(1,3-benzodioxol-5-ylmethyl)piperazino]-8-chloro-5H-
 dibenzo[b,e][1,4]diazepine
;
_space_group_IT_number 14
_symmetry_cell_setting monoclinic
_symmetry_space_group_name_Hall '-P 2ybc'
_symmetry_space_group_name_H-M 'P 1 21/c 1'
_audit_creation_method SHELXL
_cell_angle_alpha 90.00
_cell_angle_beta 95.818(12)
_cell_angle_gamma 90.00
_cell_formula_units_Z 4
_cell_length_a 13.097(2)
_cell_length_b 16.169(2)
_cell_length_c 10.752(2)
_cell_measurement_reflns_used 25
_cell_measurement_temperature 293.0(10)
_cell_measurement_theta_max 16.3
_cell_measurement_theta_min 11.3
_cell_volume 2265.2(6)
_computing_cell_refinement 'CAD-4 Software'
_computing_data_collection 'CAD-4 Software (Enraf-Nonius, 1989)'
_computing_data_reduction 'PROCESS_DATA (Gable et al., 1993)'
_computing_molecular_graphics 'ORTEPII (Johnson, 1976)'
_computing_publication_material SHELXL93
_computing_structure_refinement 'SHELXL93 (Sheldrick, 1993)'
_computing_structure_solution 'SHELXS86 (Sheldrick, 1990)'
_diffrn_ambient_temperature 293.0(10)
_diffrn_measurement_device 'Enraf-Nonius CAD-4 MACHS'
_diffrn_measurement_method \w/2\q
_diffrn_radiation_monochromator graphite
_diffrn_radiation_source 'fine-focus sealed tube'
_diffrn_radiation_type MoK\a
_diffrn_radiation_wavelength .71073
_diffrn_reflns_av_R_equivalents .012
_diffrn_reflns_av_sigmaI/netI .021
_diffrn_reflns_limit_h_max 16
_diffrn_reflns_limit_h_min -16
_diffrn_reflns_limit_k_max 20
_diffrn_reflns_limit_k_min -1
_diffrn_reflns_limit_l_max 13
_diffrn_reflns_limit_l_min -1
_diffrn_reflns_number 6392
_diffrn_reflns_theta_max 27.47
_diffrn_reflns_theta_min 2.01
_diffrn_standards_decay_% none
_diffrn_standards_interval_time 150
_diffrn_standards_number 3
_exptl_absorpt_coefficient_mu .198
_exptl_absorpt_correction_T_max .918
_exptl_absorpt_correction_T_min .893
_exptl_absorpt_correction_type gaussian
_exptl_absorpt_process_details '(SHELX76; Sheldrick, 1976)'
_exptl_crystal_colour 'intense yellow'
_exptl_crystal_density_diffrn 1.311
_exptl_crystal_density_meas ?
_exptl_crystal_density_method 'not measured'
_exptl_crystal_description prism
_exptl_crystal_F_000 936
_exptl_crystal_size_max .60
_exptl_crystal_size_mid .57
_exptl_crystal_size_min .53
_refine_diff_density_max .184
_refine_diff_density_min -.250
_refine_ls_extinction_coef .0085(8)
_refine_ls_extinction_method 'SHELXL93 (Sheldrick, 1993)'
_refine_ls_goodness_of_fit_all 1.025
_refine_ls_goodness_of_fit_ref 1.063
_refine_ls_hydrogen_treatment refall
_refine_ls_matrix_type full
_refine_ls_number_parameters 382
_refine_ls_number_reflns 5169
_refine_ls_number_restraints 0
_refine_ls_restrained_S_all 1.028
_refine_ls_restrained_S_obs 1.063
_refine_ls_R_factor_all .057
_refine_ls_R_factor_gt .039
_refine_ls_shift/su_max -.001
_refine_ls_shift/su_mean .000
_refine_ls_structure_factor_coef Fsqd
_refine_ls_weighting_details 'w = 1/[\s^2^(Fo^2^)+(0.0454P)^2^+0.5782P] where P=(Fo^2^+2Fc^2^)/3'
_refine_ls_weighting_scheme calc
_refine_ls_wR_factor_all .110
_refine_ls_wR_factor_ref .097
_reflns_number_gt 3884
_reflns_number_total 5171
_reflns_threshold_expression I>2\s(I)
_cod_data_source_file ta1272.cif
_cod_data_source_block I
_cod_depositor_comments
;
The following automatic conversions were performed:
'_symmetry_cell_setting' value 'Monoclinic' changed to 'monoclinic'
according to '/home/saulius/struct/CIF-dictionaries/cif_core.dic'
dictionary named 'cif_core.dic' version 2.4.1 from 2010-06-29.

Automatic conversion script
Id: cif_fix_enum 1527 2010-12-29 10:47:43Z saulius 

The following automatic conversions were performed:

'_symmetry_cell_setting' value 'Monoclinic' changed to 'monoclinic'
according to /home/saulius/struct/CIF-dictionaries/cif_core.dic
dictionary named 'cif_core.dic' version 2.4.1 from
2010-06-29.

'_exptl_absorpt_correction_type' value 'Gaussian'
changed to 'gaussian' according to
/home/saulius/struct/CIF-dictionaries/cif_core.dic dictionary named
'cif_core.dic' version 2.4.1 from 2010-06-29.

Automatic conversion script
Id: cif_fix_values 1715 2011-07-08 13:25:40Z adriana 

The following automatic conversions were performed:

'_exptl_crystal_density_meas' value 'not measured' was changed to '?'
- the value is perceived as not measured.

Automatic conversion script
Id: cif_fix_values 3008 2015-01-20 13:52:24Z robertas 

The following automatic conversions were performed:

'_refine_ls_weighting_scheme' value 'calc w =
1/[\s^2^(Fo^2^)+(0.0454P)^2^+0.5782P] where P=(Fo^2^+2Fc^2^)/3' was
changed to 'calc'. New tag '_refine_ls_weighting_details' was
created. The value of the new tag was set to 'w =
1/[\s^2^(Fo^2^)+(0.0454P)^2^+0.5782P] where P=(Fo^2^+2Fc^2^)/3'.

Automatic conversion script
Id: cif_fix_values 3143 2015-03-26 13:38:13Z robertas 
;
_cod_original_sg_symbol_H-M 'P 21/c'
_cod_database_code 2010779
_cod_database_fobs_code 2010779

loop_
_symmetry_equiv_pos_as_xyz
'x, y, z'
'-x, y+1/2, -z+1/2'
'-x, -y, -z'
'x, -y-1/2, z-1/2'

loop_
_atom_site_aniso_label
_atom_site_aniso_U_11
_atom_site_aniso_U_22
_atom_site_aniso_U_33
_atom_site_aniso_U_12
_atom_site_aniso_U_13
_atom_site_aniso_U_23
Cl .0466(2) .0962(4) .0833(4) -.0014(2) -.0059(2) .0199(3)
O1''' .0995(12) .138(2) .0532(8) .0068(11) .0139(8) -.0020(9)
O3''' .1308(15) .0981(12) .0781(10) .0272(10) .0276(10) -.0176(9)
N5 .0612(8) .0492(8) .0440(7) .0001(6) .0008(6) .0125(6)
N10 .0441(6) .0494(7) .0357(6) -.0026(5) .0061(5) -.0016(5)
N1' .0413(6) .0746(9) .0372(6) -.0040(6) .0040(5) .0011(6)
N4' .0384(6) .0600(8) .0430(7) -.0021(6) .0053(5) -.0023(6)
C1 .0488(8) .0605(10) .0522(9) -.0026(7) .0035(7) -.0065(8)
C2 .0637(11) .0726(12) .0619(11) -.0050(9) -.0070(9) -.0212(10)
C3 .0882(14) .0897(15) .0376(9) .0048(12) -.0071(9) -.0107(10)
C4 .0798(12) .0718(12) .0374(8) .0036(10) .0009(8) .0067(8)
C4a .0515(8) .0487(8) .0386(7) .0076(7) -.0003(6) .0031(6)
C5a .0525(8) .0405(7) .0388(7) .0006(6) .0049(6) .0016(6)
C6 .0632(10) .0564(10) .0471(9) -.0054(8) .0131(7) .0108(8)
C7 .0498(9) .0615(10) .0586(10) -.0061(8) .0151(7) .0042(8)
C8 .0450(8) .0507(8) .0477(8) -.0001(7) .0031(6) -.0014(7)
C9 .0490(8) .0427(8) .0351(7) -.0031(6) .0042(6) -.0013(6)
C9a .0462(7) .0383(7) .0340(7) -.0020(6) .0068(5) -.0037(5)
C11 .0451(7) .0444(8) .0380(7) .0017(6) .0056(6) .0014(6)
C11a .0417(7) .0501(8) .0394(7) .0040(6) .0015(6) -.0021(6)
C2' .0473(9) .0822(13) .0387(8) -.0118(9) .0051(7) -.0037(8)
C3' .0416(8) .0774(12) .0410(8) -.0041(8) .0029(6) .0036(8)
C5' .0384(8) .0755(12) .0445(8) .0000(8) .0004(6) -.0053(8)
C6' .0447(8) .0725(12) .0432(9) .0089(8) .0037(6) .0032(8)
C1'' .0462(8) .0605(11) .0573(10) -.0072(8) .0077(7) -.0037(8)
C2''' .122(3) .152(3) .063(2) .032(2) .006(2) -.025(2)
C3a''' .0554(10) .0748(12) .0614(11) .0084(9) .0100(8) -.0061(9)
C4''' .0557(9) .0623(11) .0573(10) .0060(8) .0122(8) .0064(9)
C5''' .0363(7) .0590(10) .0562(9) -.0045(7) .0079(6) .0023(7)
C6''' .0568(10) .0581(11) .0689(12) -.0055(8) .0066(8) .0072(9)
C7''' .0668(12) .0835(15) .0644(12) -.0061(10) .0051(9) .0218(11)
C7a''' .0510(9) .101(2) .0489(10) -.0011(10) .0072(7) .0059(10)

loop_
_atom_site_label
_atom_site_fract_x
_atom_site_fract_y
_atom_site_fract_z
_atom_site_U_iso_or_equiv
_atom_site_thermal_displace_type
_atom_site_calc_flag
_atom_site_refinement_flags
_atom_site_occupancy
_atom_site_disorder_group
_atom_site_type_symbol
Cl .45018(3) .14459(4) .13562(5) .0762(2) Uani d . 1 . Cl
O1''' -.39203(13) .07310(14) .72440(13) .0965(5) Uani d . 1 . O
O3''' -.39816(15) .18221(11) .5854(2) .1012(6) Uani d . 1 . O
N5 .07419(11) .23454(9) -.18901(13) .0518(3) Uani d . 1 . N
N10 .06352(9) .15583(8) .05209(11) .0429(3) Uani d . 1 . N
N1' -.10614(9) .12330(9) .04731(11) .0510(3) Uani d . 1 . N
N4' -.27418(9) .06931(8) .17479(11) .0470(3) Uani d . 1 . N
C1 -.08449(13) .04493(11) -.1933(2) .0539(4) Uani d . 1 . C
C2 -.0975(2) .02737(14) -.3196(2) .0670(5) Uani d . 1 . C
C3 -.0576(2) .07995(14) -.4026(2) .0728(6) Uani d . 1 . C
C4 -.0016(2) .14813(13) -.3610(2) .0633(5) Uani d . 1 . C
C4a .01332(12) .16618(10) -.23385(14) .0466(3) Uani d . 1 . C
C5a .16440(12) .21268(9) -.11232(13) .0439(3) Uani d . 1 . C
C6 .26076(14) .23485(11) -.1435(2) .0551(4) Uani d . 1 . C
C7 .34935(13) .21644(11) -.0681(2) .0560(4) Uani d . 1 . C
C8 .34058(12) .17165(10) .03906(14) .0479(3) Uani d . 1 . C
C9 .24608(11) .14841(9) .07271(13) .0423(3) Uani d . 1 . C
C9a .15591(11) .16973(8) -.00013(12) .0393(3) Uani d . 1 . C
C11 -.02098(11) .13545(9) -.01344(13) .0424(3) Uani d . 1 . C
C11a -.03146(11) .11566(9) -.14942(13) .0439(3) Uani d . 1 . C
C2' -.09959(13) .12535(14) .18384(15) .0560(4) Uani d . 1 . C
C3' -.16808(12) .05869(13) .2277(2) .0534(4) Uani d . 1 . C
C5' -.27959(12) .06728(12) .03858(15) .0531(4) Uani d . 1 . C
C6' -.21209(12) .13389(12) -.0081(2) .0535(4) Uani d . 1 . C
C1'' -.33875(13) .00562(12) .2236(2) .0545(4) Uani d . 1 . C
C2''' -.4149(3) .1568(3) .7089(3) .1125(11) Uani d . 1 . C
C3a''' -.38128(14) .10969(13) .5242(2) .0636(5) Uani d . 1 . C
C4''' -.36823(13) .09961(12) .4006(2) .0580(4) Uani d . 1 . C
C5''' -.35090(11) .01943(11) .3598(2) .0503(4) Uani d . 1 . C
C6''' -.34692(14) -.04533(12) .4440(2) .0612(4) Uani d . 1 . C
C7''' -.3616(2) -.0336(2) .5695(2) .0717(5) Uani d . 1 . C
C7a''' -.37805(14) .04443(15) .6065(2) .0667(5) Uani d . 1 . C
HN5 .0882(14) .2679(12) -.2493(18) .063(5) Uiso d . 1 . H
H1 -.1103(14) .0070(12) -.1354(17) .064(5) Uiso d . 1 . H
H2 -.1332(15) -.0210(12) -.3484(18) .069(6) Uiso d . 1 . H
H3 -.0660(17) .0693(14) -.491(2) .090(7) Uiso d . 1 . H
H4 .0282(14) .1844(12) -.4160(18) .067(6) Uiso d . 1 . H
H6 .2660(15) .2638(12) -.2193(18) .072(6) Uiso d . 1 . H
H7 .4165(15) .2344(11) -.0892(17) .065(5) Uiso d . 1 . H
H9 .2420(12) .1175(10) .1489(16) .050(4) Uiso d . 1 . H
H2'A -.0282(15) .1165(11) .2179(16) .062(5) Uiso d . 1 . H
H2'B -.1221(14) .1808(12) .2071(17) .063(5) Uiso d . 1 . H
H3'A -.1679(13) .0628(10) .3179(16) .056(5) Uiso d . 1 . H
H3'B -.1411(15) .0033(13) .2042(18) .072(6) Uiso d . 1 . H
H5'A -.2584(14) .0105(12) .0032(17) .068(5) Uiso d . 1 . H
H5'B -.3503(14) .0758(11) .0048(16) .058(5) Uiso d . 1 . H
H6'A -.2135(13) .1330(10) -.0971(17) .054(5) Uiso d . 1 . H
H6'B -.2358(14) .1893(12) .0144(16) .061(5) Uiso d . 1 . H
H1''A -.4061(14) .0088(11) .1737(16) .061(5) Uiso d . 1 . H
H1''B -.3103(15) -.0515(13) .2103(17) .071(6) Uiso d . 1 . H
H2'''A -.490(3) .171(2) .718(3) .169(14) Uiso d . 1 . H
H2'''B -.370(3) .192(2) .764(3) .156(14) Uiso d . 1 . H
H4''' -.3684(15) .1457(12) .3427(19) .071(6) Uiso d . 1 . H
H6''' -.3349(16) -.0993(14) .4147(19) .080(6) Uiso d . 1 . H
H7''' -.3587(18) -.0776(15) .626(2) .091(7) Uiso d . 1 . H

loop_
_atom_type_symbol
_atom_type_description
_atom_type_scat_dispersion_real
_atom_type_scat_dispersion_imag
_atom_type_scat_source
C C .0033 .0016 'International Tables Vol C Tables 4.2.6.8 and 6.1.1.4'
H H .0000 .0000 'International Tables Vol C Tables 4.2.6.8 and 6.1.1.4'
N N .0061 .0033 'International Tables Vol C Tables 4.2.6.8 and 6.1.1.4'
O O .0106 .0060 'International Tables Vol C Tables 4.2.6.8 and 6.1.1.4'
Cl Cl .1484 .1585 'International Tables Vol C Tables 4.2.6.8 and 6.1.1.4'

loop_
_geom_angle_atom_site_label_1
_geom_angle_atom_site_label_2
_geom_angle_atom_site_label_3
_geom_angle
_geom_angle_publ_flag
C7a''' O1''' C2''' 105.3(2) ?
C3a''' O3''' C2''' 104.3(2) ?
C5a N5 C4a 114.25(13) y
C5a N5 HN5 111.1(12) ?
C4a N5 HN5 112.3(12) ?
C11 N10 C9a 123.24(12) y
C11 N1' C2' 120.69(12) y
C11 N1' C6' 125.19(13) y
C2' N1' C6' 111.27(13) y
C3' N4' C5' 109.66(12) y
C3' N4' C1'' 109.87(13) y
C5' N4' C1'' 111.91(13) y
C2 C1 C11a 120.6(2) ?
C2 C1 H1 119.4(11) ?
C11a C1 H1 120.0(11) ?
C3 C2 C1 119.6(2) ?
C3 C2 H2 120.4(12) ?
C1 C2 H2 119.9(12) ?
C2 C3 C4 120.7(2) ?
C2 C3 H3 121.2(14) ?
C4 C3 H3 118.0(14) ?
C3 C4 C4a 120.4(2) ?
C3 C4 H4 122.3(12) ?
C4a C4 H4 117.3(12) ?
C4 C4a C11a 119.3(2) ?
C4 C4a N5 121.0(2) y
C11a C4a N5 119.62(13) ?
C6 C5a C9a 119.26(14) ?
C6 C5a N5 121.42(14) y
C9a C5a N5 119.29(13) ?
C7 C6 C5a 122.3(2) ?
C7 C6 H6 118.8(12) ?
C5a C6 H6 118.9(12) ?
C8 C7 C6 118.0(2) ?
C8 C7 H7 120.4(11) ?
C6 C7 H7 121.6(11) ?
C7 C8 C9 121.17(15) ?
C7 C8 Cl 119.88(12) ?
C9 C8 Cl 118.94(12) ?
C8 C9 C9a 121.22(14) y
C8 C9 H9 119.5(10) ?
C9a C9 H9 119.2(10) ?
C9 C9a N10 116.86(12) ?
C9 C9a C5a 117.94(13) ?
N10 C9a C5a 124.68(13) ?
N10 C11 N1' 118.19(13) y
N10 C11 C11a 125.33(13) y
N1' C11 C11a 116.18(12) y
C4a C11a C1 119.19(15) ?
C4a C11a C11 120.69(13) ?
C1 C11a C11 120.10(14) ?
N1' C2' C3' 108.75(14) ?
N1' C2' H2'A 109.2(10) ?
C3' C2' H2'A 110.8(11) ?
N1' C2' H2'B 106.7(11) ?
C3' C2' H2'B 111.6(11) ?
H2'A C2' H2'B 109.7(15) ?
N4' C3' C2' 111.57(15) ?
N4' C3' H3'A 106.7(10) ?
C2' C3' H3'A 108.8(10) ?
N4' C3' H3'B 110.6(11) ?
C2' C3' H3'B 108.9(11) ?
H3'A C3' H3'B 110.3(15) ?
N4' C5' C6' 110.29(14) ?
N4' C5' H5'A 113.5(10) ?
C6' C5' H5'A 108.7(10) ?
N4' C5' H5'B 108.7(10) ?
C6' C5' H5'B 110.1(10) ?
H5'A C5' H5'B 105.5(14) ?
N1' C6' C5' 110.11(14) ?
N1' C6' H6'A 109.1(10) ?
C5' C6' H6'A 111.7(10) ?
N1' C6' H6'B 108.4(10) ?
C5' C6' H6'B 110.9(10) ?
H6'A C6' H6'B 106.5(14) ?
N4' C1'' C5''' 111.50(14) ?
N4' C1'' H1''A 106.6(11) ?
C5''' C1'' H1''A 110.2(10) ?
N4' C1'' H1''B 110.9(11) ?
C5''' C1'' H1''B 110.5(11) ?
H1''A C1'' H1''B 107.0(15) ?
O1''' C2''' O3''' 109.8(2) ?
O1''' C2''' H2'''A 113(2) ?
O3''' C2''' H2'''A 106(2) ?
O1''' C2''' H2'''B 113(2) ?
O3''' C2''' H2'''B 105(2) ?
H2'''A C2''' H2'''B 110(3) ?
C4''' C3a''' O3''' 127.6(2) ?
C4''' C3a''' C7a''' 122.4(2) ?
O3''' C3a''' C7a''' 110.1(2) ?
C3a''' C4''' C5''' 117.2(2) ?
C3a''' C4''' H4''' 122.7(12) ?
C5''' C4''' H4''' 120.1(12) ?
C6''' C5''' C4''' 119.7(2) ?
C6''' C5''' C1'' 121.6(2) ?
C4''' C5''' C1'' 118.7(2) ?
C5''' C6''' C7''' 122.0(2) ?
C5''' C6''' H6''' 118.5(13) ?
C7''' C6''' H6''' 119.4(13) ?
C7a''' C7''' C6''' 117.1(2) ?
C7a''' C7''' H7''' 121.4(14) ?
C6''' C7''' H7''' 121.5(14) ?
C7''' C7a''' C3a''' 121.6(2) ?
C7''' C7a''' O1''' 128.8(2) ?
C3a''' C7a''' O1''' 109.6(2) ?

loop_
_geom_bond_atom_site_label_1
_geom_bond_atom_site_label_2
_geom_bond_site_symmetry_2
_geom_bond_distance
_geom_bond_publ_flag
Cl C8 . 1.740(2) y
O1''' C7a''' . 1.379(2) ?
O1''' C2''' . 1.392(4) ?
O3''' C3a''' . 1.373(2) ?
O3''' C2''' . 1.428(3) ?
N5 C5a . 1.415(2) y
N5 C4a . 1.418(2) y
N5 HN5 . .88(2) ?
N10 C11 . 1.293(2) y
N10 C9a . 1.403(2) y
N1' C11 . 1.363(2) y
N1' C2' . 1.462(2) y
N1' C6' . 1.464(2) y
N4' C3' . 1.457(2) y
N4' C5' . 1.459(2) y
N4' C1'' . 1.463(2) y
C1 C2 . 1.381(2) ?
C1 C11a . 1.395(2) ?
C1 H1 . .96(2) ?
C2 C3 . 1.374(3) ?
C2 H2 . .95(2) ?
C3 C4 . 1.374(3) ?
C3 H3 . .96(2) ?
C4 C4a . 1.392(2) ?
C4 H4 . .95(2) ?
C4a C11a . 1.394(2) y
C5a C6 . 1.386(2) ?
C5a C9a . 1.406(2) y
C6 C7 . 1.379(2) ?
C6 H6 . .95(2) ?
C7 C8 . 1.376(2) ?
C7 H7 . .97(2) ?
C8 C9 . 1.377(2) ?
C9 C9a . 1.393(2) ?
C9 H9 . .97(2) ?
C11 C11a . 1.489(2) y
C2' C3' . 1.508(2) ?
C2' H2'A . .98(2) ?
C2' H2'B . .98(2) ?
C3' H3'A . .97(2) ?
C3' H3'B . 1.00(2) ?
C5' C6' . 1.511(2) ?
C5' H5'A . 1.04(2) ?
C5' H5'B . .97(2) ?
C6' H6'A . .96(2) ?
C6' H6'B . .99(2) ?
C1'' C5''' . 1.506(2) ?
C1'' H1''A . .99(2) ?
C1'' H1''B . 1.01(2) ?
C2''' H2'''A . 1.02(4) ?
C2''' H2'''B . .97(4) ?
C3a''' C4''' . 1.367(2) ?
C3a''' C7a''' . 1.375(3) ?
C4''' C5''' . 1.394(3) ?
C4''' H4''' . .97(2) ?
C5''' C6''' . 1.382(2) ?
C6''' C7''' . 1.395(3) ?
C6''' H6''' . .95(2) ?
C7''' C7a''' . 1.346(3) ?
C7''' H7''' . .93(2) ?

loop_
_geom_torsion_atom_site_label_1
_geom_torsion_atom_site_label_2
_geom_torsion_atom_site_label_3
_geom_torsion_atom_site_label_4
_geom_torsion
_geom_torsion_publ_flag
C11a C1 C2 C3 .2(3) ?
C1 C2 C3 C4 2.4(3) ?
C2 C3 C4 C4a -1.6(3) ?
C3 C4 C4a C11a -1.8(3) ?
C3 C4 C4a N5 177.6(2) ?
C5a N5 C4a C4 -115.3(2) ?
C5a N5 C4a C11a 64.0(2) y
C4a N5 C5a C6 120.9(2) ?
C4a N5 C5a C9a -61.1(2) y
C9a C5a C6 C7 -.1(3) ?
N5 C5a C6 C7 177.9(2) ?
C5a C6 C7 C8 2.6(3) ?
C6 C7 C8 C9 -2.4(3) ?
C6 C7 C8 Cl 178.46(14) ?
C7 C8 C9 C9a -.3(2) ?
Cl C8 C9 C9a 178.88(11) ?
C8 C9 C9a N10 -169.38(13) ?
C8 C9 C9a C5a 2.8(2) ?
C11 N10 C9a C9 -147.02(14) ?
C11 N10 C9a C5a 41.4(2) y
C6 C5a C9a C9 -2.5(2) ?
N5 C5a C9a C9 179.41(13) ?
C6 C5a C9a N10 168.96(14) ?
N5 C5a C9a N10 -9.1(2) y
C9a N10 C11 N1' 179.86(13) ?
C9a N10 C11 C11a 6.4(2) y
C2' N1' C11 N10 -5.9(2) y
C6' N1' C11 N10 153.3(2) y
C2' N1' C11 C11a 168.2(2) y
C6' N1' C11 C11a -32.6(2) y
C4 C4a C11a C1 4.3(2) ?
N5 C4a C11a C1 -175.04(14) ?
C4 C4a C11a C11 -177.17(15) ?
N5 C4a C11a C11 3.5(2) y
C2 C1 C11a C4a -3.5(2) ?
C2 C1 C11a C11 177.9(2) ?
N10 C11 C11a C4a -46.5(2) y
N1' C11 C11a C4a 139.90(15) ?
N10 C11 C11a C1 132.0(2) ?
N1' C11 C11a C1 -41.6(2) ?
C11 N1' C2' C3' -140.7(2) ?
C6' N1' C2' C3' 57.4(2) ?
C5' N4' C3' C2' 59.0(2) ?
C1'' N4' C3' C2' -177.63(14) ?
N1' C2' C3' N4' -58.2(2) ?
C3' N4' C5' C6' -57.9(2) ?
C1'' N4' C5' C6' 179.94(14) ?
C11 N1' C6' C5' 141.3(2) ?
C2' N1' C6' C5' -57.9(2) ?
N4' C5' C6' N1' 57.5(2) ?
C3' N4' C1'' C5''' 70.2(2) y
C5' N4' C1'' C5''' -167.71(14) y
C7a''' O1''' C2''' O3''' -9.6(3) ?
C3a''' O3''' C2''' O1''' 9.2(3) ?
C2''' O3''' C3a''' C4''' 175.2(2) ?
C2''' O3''' C3a''' C7a''' -5.3(3) ?
O3''' C3a''' C4''' C5''' 179.3(2) ?
C7a''' C3a''' C4''' C5''' -.2(3) ?
C3a''' C4''' C5''' C6''' -.4(2) ?
C3a''' C4''' C5''' C1'' 178.52(15) ?
N4' C1'' C5''' C6''' -138.3(2) y
N4' C1'' C5''' C4''' 42.8(2) y
C4''' C5''' C6''' C7''' 1.2(3) ?
C1'' C5''' C6''' C7''' -177.7(2) ?
C5''' C6''' C7''' C7a''' -1.3(3) ?
C6''' C7''' C7a''' C3a''' .7(3) ?
C6''' C7''' C7a''' O1''' -178.2(2) ?
C4''' C3a''' C7a''' C7''' .1(3) ?
O3''' C3a''' C7a''' C7''' -179.5(2) ?
C4''' C3a''' C7a''' O1''' 179.1(2) ?
O3''' C3a''' C7a''' O1''' -.5(2) ?
C2''' O1''' C7a''' C7''' -174.9(3) ?
C2''' O1''' C7a''' C3a''' 6.2(3) ?

loop_
_cod_related_entry_id
_cod_related_entry_database
_cod_related_entry_code
1 ChemSpider 21135843
